data_2222655
loop_
_publ_author_name
'Zhuravleva, Yulia A.'
'Zimichev, Anatolij V.'
'Zemtsova, Margarita N.'
'Rybakov, Victor B.'
'Klimochkin, Yurij N.'

_publ_section_title
;Methyl
 4-methyl-2-oxo-1,2,5,6-tetrahydro-4<i>H</i>-pyrrolo[3,2,1-<i>ij</i>]quinoline-6-carboxylate
;
_journal_coeditor_code CV2589
_journal_issue 8
_journal_name_full 'Acta Crystallographica Section E'
_journal_page_first o2059
_journal_paper_doi 10.1107/S1600536809029948
_journal_volume 65
_journal_year 2009
_chemical_formula_iupac 'C14 H15 N O3'
_chemical_formula_moiety 'C14 H15 N O3'
_chemical_formula_sum 'C14 H15 N O3'
_chemical_formula_weight 245.27
_chemical_name_systematic
;
Methyl 4-methyl-2-oxo-1,2,5,6-tetrahydro-4<i>H</i>-
pyrrolo[3,2,1-ij]quinoline-6-carboxylate
;
_space_group_IT_number 14
_symmetry_cell_setting monoclinic
_symmetry_space_group_name_Hall '-P 2ybc'
_symmetry_space_group_name_H-M 'P 1 21/c 1'
_atom_sites_solution_hydrogens geom
_atom_sites_solution_primary direct
_atom_sites_solution_secondary difmap
_audit_creation_method SHELXL97
_cell_angle_alpha 90.00
_cell_angle_beta 112.30(3)
_cell_angle_gamma 90.00
_cell_formula_units_Z 4
_cell_length_a 8.309(3)
_cell_length_b 18.524(5)
_cell_length_c 8.730(3)
_cell_measurement_reflns_used 25
_cell_measurement_temperature 295(2)
_cell_measurement_theta_max 20.48
_cell_measurement_theta_min 19.81
_cell_volume 1243.2(8)
_computing_cell_refinement '<i>CAD-4 EXPRESS</i> (Enraf--Nonius, 1994)'
_computing_data_collection '<i>CAD-4 EXPRESS</i> (Enraf--Nonius, 1994)'
_computing_data_reduction '<i>XCAD4</i> (Harms & Wocadlo, 1995)'
_computing_molecular_graphics '<i>ORTEP-3</i> (Farrugia, 1997)'
_computing_publication_material '<i>WinGX</i> (Farrugia, 1999)'
_computing_structure_refinement '<i>SHELXL97</i> (Sheldrick, 2008)'
_computing_structure_solution '<i>SHELXS97</i> (Sheldrick, 2008)'
_diffrn_ambient_temperature 295(2)
_diffrn_measured_fraction_theta_full 0.998
_diffrn_measured_fraction_theta_max 0.998
_diffrn_measurement_device '\k-geometry diffractometer'
_diffrn_measurement_device_type 'Enraf--Nonius CAD-4'
_diffrn_measurement_method 'Nonprofiled \w'
_diffrn_radiation_monochromator Graphite
_diffrn_radiation_source 'Fine-focus sealed tube'
_diffrn_radiation_type MoK\a
_diffrn_radiation_wavelength 0.71073
_diffrn_reflns_av_R_equivalents 0.0296
_diffrn_reflns_av_sigmaI/netI 0.0173
_diffrn_reflns_limit_h_max 9
_diffrn_reflns_limit_h_min -10
_diffrn_reflns_limit_k_max 22
_diffrn_reflns_limit_k_min 0
_diffrn_reflns_limit_l_max 10
_diffrn_reflns_limit_l_min 0
_diffrn_reflns_number 2699
_diffrn_reflns_theta_full 26.00
_diffrn_reflns_theta_max 26.00
_diffrn_reflns_theta_min 2.20
_diffrn_standards_decay_% 2
_diffrn_standards_interval_time 60
_diffrn_standards_number 1
_exptl_absorpt_coefficient_mu 0.092
_exptl_absorpt_correction_type none
_exptl_crystal_colour Yellow
_exptl_crystal_density_diffrn 1.310
_exptl_crystal_density_method 'Not measured'
_exptl_crystal_description Prism
_exptl_crystal_F_000 520
_exptl_crystal_size_max 0.20
_exptl_crystal_size_mid 0.20
_exptl_crystal_size_min 0.20
_refine_diff_density_max 0.293
_refine_diff_density_min -0.325
_refine_ls_extinction_method none
_refine_ls_goodness_of_fit_ref 1.088
_refine_ls_hydrogen_treatment constr
_refine_ls_matrix_type full
_refine_ls_number_parameters 165
_refine_ls_number_reflns 2445
_refine_ls_number_restraints 0
_refine_ls_restrained_S_all 1.088
_refine_ls_R_factor_all 0.0595
_refine_ls_R_factor_gt 0.0482
_refine_ls_shift/su_max 0.003
_refine_ls_shift/su_mean 0.000
_refine_ls_structure_factor_coef Fsqd
_refine_ls_weighting_details 'calc w=1/[\s^2^(Fo^2^)+(0.1046P)^2^+0.277P] where P=(Fo^2^+2Fc^2^)/3'
_refine_ls_weighting_scheme calc
_refine_ls_wR_factor_gt 0.1641
_refine_ls_wR_factor_ref 0.1736
_reflns_number_gt 1974
_reflns_number_total 2445
_reflns_threshold_expression I>2\s(I)
_cod_data_source_file cv2589.cif
_cod_data_source_block I
_cod_depositor_comments
;
The following automatic conversions were performed:
'_symmetry_cell_setting' value 'Monoclinic' changed to 'monoclinic'
according to '/home/saulius/struct/CIF-dictionaries/cif_core.dic'
dictionary named 'cif_core.dic' version 2.4.1 from
2010-06-29.

'_atom_sites_solution_hydrogens' value 'Geom' changed to
'geom' according to '/home/saulius/struct/CIF-dictionaries/cif_core.dic'
dictionary named 'cif_core.dic' version 2.4.1 from
2010-06-29.

'_atom_sites_solution_primary' value 'Direct' changed to
'direct' according to '/home/saulius/struct/CIF-dictionaries/cif_core.dic'
dictionary named 'cif_core.dic' version 2.4.1 from
2010-06-29.

'_atom_sites_solution_secondary' value 'Difmap' changed to
'difmap' according to '/home/saulius/struct/CIF-dictionaries/cif_core.dic'
dictionary named 'cif_core.dic' version 2.4.1 from
2010-06-29.

'_refine_ls_matrix_type' value 'Full' changed to 'full'
according to '/home/saulius/struct/CIF-dictionaries/cif_core.dic'
dictionary named 'cif_core.dic' version 2.4.1 from
2010-06-29.

'_refine_ls_weighting_scheme' value 'Calc' changed to 'calc'
according to '/home/saulius/struct/CIF-dictionaries/cif_core.dic'
dictionary named 'cif_core.dic' version 2.4.1 from 2010-06-29.

Automatic conversion script
Id: cif_fix_enum 1527 2010-12-29 10:47:43Z saulius 

The following automatic conversions were performed:

'_symmetry_cell_setting' value 'Monoclinic' changed to 'monoclinic'
according to /home/saulius/struct/CIF-dictionaries/cif_core.dic
dictionary named 'cif_core.dic' version 2.4.1 from
2010-06-29.

'_atom_sites_solution_hydrogens' value 'Geom' changed to
'geom' according to
/home/saulius/struct/CIF-dictionaries/cif_core.dic dictionary named
'cif_core.dic' version 2.4.1 from
2010-06-29.

'_atom_sites_solution_primary' value 'Direct' changed to
'direct' according to
/home/saulius/struct/CIF-dictionaries/cif_core.dic dictionary named
'cif_core.dic' version 2.4.1 from
2010-06-29.

'_atom_sites_solution_secondary' value 'Difmap' changed
to 'difmap' according to
/home/saulius/struct/CIF-dictionaries/cif_core.dic dictionary named
'cif_core.dic' version 2.4.1 from
2010-06-29.

'_refine_ls_matrix_type' value 'Full' changed to 'full'
according to /home/saulius/struct/CIF-dictionaries/cif_core.dic
dictionary named 'cif_core.dic' version 2.4.1 from
2010-06-29.

'_refine_ls_weighting_scheme' value 'Calc' changed to
'calc' according to
/home/saulius/struct/CIF-dictionaries/cif_core.dic dictionary named
'cif_core.dic' version 2.4.1 from 2010-06-29.

Automatic conversion script
Id: cif_fix_values 1715 2011-07-08 13:25:40Z adriana 
;
_cod_original_sg_symbol_H-M 'P 21/c'
_cod_database_code 2222655
_cod_database_fobs_code 2222655

loop_
_symmetry_equiv_pos_as_xyz
' x,  y,      z'
'-x,  y+1/2, -z+1/2'
'-x, -y,     -z'
' x, -y-1/2,  z-1/2'

loop_
_atom_site_type_symbol
_atom_site_label
_atom_site_fract_x
_atom_site_fract_y
_atom_site_fract_z
_atom_site_U_iso_or_equiv
_atom_site_adp_type
_atom_site_calc_flag
_atom_site_refinement_flags
_atom_site_occupancy
_atom_site_disorder_assembly
_atom_site_disorder_group
N N1 0.1569(2) 0.42646(8) 0.3299(2) 0.0427(4) Uani d . 1 . .
C C2 0.1249(3) 0.35798(10) 0.3939(2) 0.0465(5) Uani d . 1 . .
H H2 0.2271 0.3470 0.4937 0.056 Uiso calc R 1 . .
C C21 0.1052(3) 0.29783(11) 0.2711(3) 0.0580(6) Uani d . 1 . .
H H21A -0.0013 0.3043 0.1768 0.087 Uiso calc R 1 . .
H H21B 0.1027 0.2522 0.3223 0.087 Uiso calc R 1 . .
H H21C 0.2016 0.2988 0.2360 0.087 Uiso calc R 1 . .
C C3 -0.0291(3) 0.36744(11) 0.4463(2) 0.0475(5) Uani d . 1 . .
H H3A 0.0069 0.3977 0.5443 0.057 Uiso calc R 1 . .
H H3B -0.0600 0.3206 0.4765 0.057 Uiso calc R 1 . .
C C4 -0.1924(3) 0.40114(11) 0.3133(2) 0.0453(5) Uani d . 1 . .
H H4 -0.2691 0.4158 0.3697 0.054 Uiso calc R 1 . .
C C41 -0.2951(3) 0.34861(11) 0.1782(3) 0.0505(5) Uani d . 1 . .
O O41 -0.3534(3) 0.36109(10) 0.0332(2) 0.0836(6) Uani d . 1 . .
O O42 -0.3192(2) 0.28667(8) 0.2428(2) 0.0678(5) Uani d . 1 . .
C C43 -0.4180(4) 0.23173(15) 0.1274(4) 0.0925(10) Uani d . 1 . .
H H43A -0.5231 0.2525 0.0496 0.139 Uiso calc R 1 . .
H H43B -0.4466 0.1935 0.1869 0.139 Uiso calc R 1 . .
H H43C -0.3499 0.2128 0.0691 0.139 Uiso calc R 1 . .
C C5 -0.1448(2) 0.46862(10) 0.2453(2) 0.0407(4) Uani d . 1 . .
C C6 -0.2560(3) 0.52609(12) 0.1702(3) 0.0554(6) Uani d . 1 . .
H H6 -0.3722 0.5238 0.1578 0.067 Uiso calc R 1 . .
C C7 -0.1959(3) 0.58653(12) 0.1140(3) 0.0630(7) Uani d . 1 . .
H H7 -0.2727 0.6239 0.0642 0.076 Uiso calc R 1 . .
C C8 -0.0246(3) 0.59218(11) 0.1306(2) 0.0557(6) Uani d . 1 . .
H H8 0.0139 0.6327 0.0917 0.067 Uiso calc R 1 . .
C C9 0.0883(3) 0.53697(10) 0.2055(2) 0.0443(5) Uani d . 1 . .
C C10 0.0247(2) 0.47699(9) 0.2586(2) 0.0362(4) Uani d . 1 . .
C C11 0.2786(3) 0.52466(12) 0.2464(3) 0.0558(6) Uani d . 1 . .
H H11A 0.3485 0.5608 0.3233 0.067 Uiso calc R 1 . .
H H11B 0.3050 0.5256 0.1473 0.067 Uiso calc R 1 . .
C C12 0.3104(3) 0.45028(12) 0.3248(3) 0.0521(5) Uani d . 1 . .
O O12 0.4456(2) 0.41618(10) 0.3776(3) 0.0769(6) Uani d . 1 . .

loop_
_atom_site_aniso_label
_atom_site_aniso_U_11
_atom_site_aniso_U_22
_atom_site_aniso_U_33
_atom_site_aniso_U_12
_atom_site_aniso_U_13
_atom_site_aniso_U_23
N1 0.0376(8) 0.0402(9) 0.0496(9) 0.0039(6) 0.0159(7) 0.0012(7)
C2 0.0446(10) 0.0439(11) 0.0427(10) 0.0043(8) 0.0071(8) 0.0094(8)
C21 0.0725(15) 0.0358(10) 0.0690(14) 0.0055(10) 0.0308(12) -0.0003(9)
C3 0.0561(12) 0.0499(11) 0.0356(9) -0.0064(9) 0.0164(8) 0.0018(8)
C4 0.0408(10) 0.0489(11) 0.0491(11) -0.0034(8) 0.0203(8) -0.0069(8)
C41 0.0396(10) 0.0497(12) 0.0563(13) -0.0070(8) 0.0115(9) -0.0031(9)
O41 0.0950(14) 0.0728(12) 0.0569(11) -0.0272(10) -0.0007(9) -0.0017(9)
O42 0.0704(11) 0.0501(9) 0.0745(11) -0.0186(8) 0.0183(9) -0.0025(8)
C43 0.0841(19) 0.0559(15) 0.111(2) -0.0299(14) 0.0071(17) -0.0089(15)
C5 0.0384(9) 0.0415(10) 0.0374(9) 0.0009(7) 0.0090(7) -0.0070(7)
C6 0.0436(11) 0.0502(12) 0.0577(13) 0.0093(9) 0.0026(9) -0.0108(10)
C7 0.0725(16) 0.0412(11) 0.0519(13) 0.0150(10) -0.0029(11) -0.0007(9)
C8 0.0873(17) 0.0346(10) 0.0378(10) -0.0015(10) 0.0154(10) 0.0016(8)
C9 0.0595(12) 0.0382(10) 0.0371(9) -0.0051(8) 0.0203(9) -0.0064(7)
C10 0.0413(10) 0.0335(9) 0.0320(8) 0.0013(7) 0.0119(7) -0.0033(7)
C11 0.0624(14) 0.0507(12) 0.0648(13) -0.0134(10) 0.0358(11) -0.0086(10)
C12 0.0427(11) 0.0525(12) 0.0652(13) -0.0049(9) 0.0251(10) -0.0103(10)
O12 0.0426(9) 0.0747(12) 0.1144(15) 0.0075(8) 0.0308(9) -0.0048(10)

loop_
_atom_type_symbol
_atom_type_description
_atom_type_scat_dispersion_real
_atom_type_scat_dispersion_imag
_atom_type_scat_source
C C 0.0033 0.0016 'International Tables Vol C Tables 4.2.6.8 and 6.1.1.4'
H H 0.0000 0.0000 'International Tables Vol C Tables 4.2.6.8 and 6.1.1.4'
N N 0.0061 0.0033 'International Tables Vol C Tables 4.2.6.8 and 6.1.1.4'
O O 0.0106 0.0060 'International Tables Vol C Tables 4.2.6.8 and 6.1.1.4'

loop_
_geom_angle_atom_site_label_1
_geom_angle_atom_site_label_2
_geom_angle_atom_site_label_3
_geom_angle_site_symmetry_1
_geom_angle_site_symmetry_3
_geom_angle
_geom_angle_publ_flag
C12 N1 C10 . . 110.78(17) ?
C12 N1 C2 . . 127.21(17) ?
C10 N1 C2 . . 121.98(16) ?
N1 C2 C21 . . 110.93(17) ?
N1 C2 C3 . . 108.22(16) ?
C21 C2 C3 . . 114.86(18) ?
N1 C2 H2 . . 107.5 ?
C21 C2 H2 . . 107.5 ?
C3 C2 H2 . . 107.5 ?
C2 C21 H21A . . 109.5 ?
C2 C21 H21B . . 109.5 ?
H21A C21 H21B . . 109.5 ?
C2 C21 H21C . . 109.5 ?
H21A C21 H21C . . 109.5 ?
H21B C21 H21C . . 109.5 ?
C2 C3 C4 . . 114.81(16) ?
C2 C3 H3A . . 108.6 ?
C4 C3 H3A . . 108.6 ?
C2 C3 H3B . . 108.6 ?
C4 C3 H3B . . 108.6 ?
H3A C3 H3B . . 107.5 ?
C5 C4 C41 . . 112.46(17) ?
C5 C4 C3 . . 110.24(15) ?
C41 C4 C3 . . 113.57(17) ?
C5 C4 H4 . . 106.7 ?
C41 C4 H4 . . 106.7 ?
C3 C4 H4 . . 106.7 ?
O41 C41 O42 . . 123.5(2) ?
O41 C41 C4 . . 125.6(2) ?
O42 C41 C4 . . 110.80(19) ?
C41 O42 C43 . . 116.7(2) ?
O42 C43 H43A . . 109.5 ?
O42 C43 H43B . . 109.5 ?
H43A C43 H43B . . 109.5 ?
O42 C43 H43C . . 109.5 ?
H43A C43 H43C . . 109.5 ?
H43B C43 H43C . . 109.5 ?
C10 C5 C6 . . 115.24(19) ?
C10 C5 C4 . . 118.39(16) ?
C6 C5 C4 . . 126.37(19) ?
C7 C6 C5 . . 121.1(2) ?
C7 C6 H6 . . 119.4 ?
C5 C6 H6 . . 119.4 ?
C8 C7 C6 . . 121.3(2) ?
C8 C7 H7 . . 119.4 ?
C6 C7 H7 . . 119.4 ?
C9 C8 C7 . . 119.0(2) ?
C9 C8 H8 . . 120.5 ?
C7 C8 H8 . . 120.5 ?
C8 C9 C10 . . 118.6(2) ?
C8 C9 C11 . . 133.9(2) ?
C10 C9 C11 . . 107.45(17) ?
C5 C10 C9 . . 124.77(17) ?
C5 C10 N1 . . 124.60(17) ?
C9 C10 N1 . . 110.62(17) ?
C9 C11 C12 . . 103.46(16) ?
C9 C11 H11A . . 111.1 ?
C12 C11 H11A . . 111.1 ?
C9 C11 H11B . . 111.1 ?
C12 C11 H11B . . 111.1 ?
H11A C11 H11B . . 109.0 ?
O12 C12 N1 . . 124.0(2) ?
O12 C12 C11 . . 128.3(2) ?
N1 C12 C11 . . 107.66(18) ?

loop_
_geom_bond_atom_site_label_1
_geom_bond_atom_site_label_2
_geom_bond_site_symmetry_2
_geom_bond_distance
_geom_bond_publ_flag
N1 C12 . 1.366(3) ?
N1 C10 . 1.397(2) ?
N1 C2 . 1.451(2) ?
C2 C21 . 1.512(3) ?
C2 C3 . 1.523(3) ?
C2 H2 . 0.9800 ?
C21 H21A . 0.9600 ?
C21 H21B . 0.9600 ?
C21 H21C . 0.9600 ?
C3 C4 . 1.544(3) ?
C3 H3A . 0.9700 ?
C3 H3B . 0.9700 ?
C4 C5 . 1.500(3) ?
C4 C41 . 1.517(3) ?
C4 H4 . 0.9800 ?
C41 O41 . 1.193(3) ?
C41 O42 . 1.327(3) ?
O42 C43 . 1.449(3) ?
C43 H43A . 0.9600 ?
C43 H43B . 0.9600 ?
C43 H43C . 0.9600 ?
C5 C10 . 1.377(3) ?
C5 C6 . 1.399(3) ?
C6 C7 . 1.389(4) ?
C6 H6 . 0.9300 ?
C7 C8 . 1.379(4) ?
C7 H7 . 0.9300 ?
C8 C9 . 1.374(3) ?
C8 H8 . 0.9300 ?
C9 C10 . 1.383(3) ?
C9 C11 . 1.501(3) ?
C11 C12 . 1.517(3) ?
C11 H11A . 0.9700 ?
C11 H11B . 0.9700 ?
C12 O12 . 1.217(3) ?

loop_
_geom_hbond_atom_site_label_D
_geom_hbond_atom_site_label_H
_geom_hbond_atom_site_label_A
_geom_hbond_site_symmetry_A
_geom_hbond_distance_DH
_geom_hbond_distance_HA
_geom_hbond_distance_DA
_geom_hbond_angle_DHA
C3 H3A Cg 3_566 0.970 2.547 3.514(3) 174
C4 H4 O12 1_455 0.980 2.398 3.274(3) 149
C11 H11A O12 3_666 0.970 2.557 3.394(3) 145

loop_
_geom_torsion_atom_site_label_1
_geom_torsion_atom_site_label_2
_geom_torsion_atom_site_label_3
_geom_torsion_atom_site_label_4
_geom_torsion_site_symmetry_1
_geom_torsion_site_symmetry_2
_geom_torsion_site_symmetry_3
_geom_torsion_site_symmetry_4
_geom_torsion
_geom_torsion_publ_flag
C12 N1 C2 C21 . . . . -78.4(3) ?
C10 N1 C2 C21 . . . . 99.7(2) ?
C12 N1 C2 C3 . . . . 154.76(19) ?
C10 N1 C2 C3 . . . . -27.2(2) ?
N1 C2 C3 C4 . . . . 51.5(2) ?
C21 C2 C3 C4 . . . . -73.1(2) ?
C2 C3 C4 C5 . . . . -50.2(2) ?
C2 C3 C4 C41 . . . . 77.1(2) ?
C5 C4 C41 O41 . . . . -9.3(3) ?
C3 C4 C41 O41 . . . . -135.4(3) ?
C5 C4 C41 O42 . . . . 173.46(17) ?
C3 C4 C41 O42 . . . . 47.4(2) ?
O41 C41 O42 C43 . . . . 1.8(4) ?
C4 C41 O42 C43 . . . . 179.1(2) ?
C41 C4 C5 C10 . . . . -105.06(19) ?
C3 C4 C5 C10 . . . . 22.8(2) ?
C41 C4 C5 C6 . . . . 76.1(2) ?
C3 C4 C5 C6 . . . . -156.10(19) ?
C10 C5 C6 C7 . . . . 0.1(3) ?
C4 C5 C6 C7 . . . . 179.04(19) ?
C5 C6 C7 C8 . . . . -0.2(3) ?
C6 C7 C8 C9 . . . . -0.5(3) ?
C7 C8 C9 C10 . . . . 1.3(3) ?
C7 C8 C9 C11 . . . . -179.1(2) ?
C6 C5 C10 C9 . . . . 0.7(3) ?
C4 C5 C10 C9 . . . . -178.29(17) ?
C6 C5 C10 N1 . . . . 179.68(17) ?
C4 C5 C10 N1 . . . . 0.7(3) ?
C8 C9 C10 C5 . . . . -1.4(3) ?
C11 C9 C10 C5 . . . . 178.81(17) ?
C8 C9 C10 N1 . . . . 179.47(16) ?
C11 C9 C10 N1 . . . . -0.3(2) ?
C12 N1 C10 C5 . . . . -179.89(17) ?
C2 N1 C10 C5 . . . . 1.8(3) ?
C12 N1 C10 C9 . . . . -0.8(2) ?
C2 N1 C10 C9 . . . . -179.16(16) ?
C8 C9 C11 C12 . . . . -178.6(2) ?
C10 C9 C11 C12 . . . . 1.1(2) ?
C10 N1 C12 O12 . . . . -179.4(2) ?
C2 N1 C12 O12 . . . . -1.1(4) ?
C10 N1 C12 C11 . . . . 1.5(2) ?
C2 N1 C12 C11 . . . . 179.75(18) ?
C9 C11 C12 O12 . . . . 179.4(2) ?
C9 C11 C12 N1 . . . . -1.6(2) ?
